data_7116368
loop_
_publ_author_name
'Gaole Dai'
'Jingjing Chang'
'Wenhua Zhang'
'Shiqiang Bai'
'Kuo-Wei Huang'
'Jianwei Xu'
'Chunyan Chi'

_publ_section_title
;
 Dianthraceno[a,e]pentalenes: synthesis, crystallographic structures and
 applications in organic field-effect transistors
;
_journal_name_full Chem.Commun.
_journal_page_first 503
_journal_paper_doi 10.1039/C4cc07630C
_journal_volume 51
_journal_year 2015
_chemical_formula_moiety 'C62 H60'
_chemical_formula_sum 'C62 H60'
_chemical_formula_weight 805.20
_chemical_name_common DAP1
_chemical_name_systematic '7,16-Bis(4-nonylphenyl) dianthraceno[a,e]pentalene'
_chemical_properties_physical 'Air-sensitive, Moisture-sensitive, Oxygen-sensitive, Light-sensitive'
_space_group_IT_number 2
_symmetry_cell_setting triclinic
_symmetry_space_group_name_Hall '-P 1'
_symmetry_space_group_name_H-M 'P -1'
_atom_sites_solution_hydrogens geom
_atom_sites_solution_primary direct
_atom_sites_solution_secondary difmap
_audit_creation_method SHELXL-97
_audit_update_record
;
2014-10-16 # Formatted by publCIF

;
_cell_angle_alpha 95.603(4)
_cell_angle_beta 92.746(4)
_cell_angle_gamma 93.200(4)
_cell_formula_units_Z 1
_cell_length_a 4.9784(3)
_cell_length_b 11.3963(7)
_cell_length_c 19.9225(11)
_cell_measurement_reflns_used 9955
_cell_measurement_temperature 100(2)
_cell_measurement_theta_max 61.17
_cell_measurement_theta_min 3.90
_cell_volume 1121.54(12)
_computing_cell_refinement 'Bruker SAINT'
_computing_data_collection 'Bruker APEX2'
_computing_data_reduction 'Bruker SAINT'
_computing_molecular_graphics 'Bruker SHELXTL'
_computing_publication_material 'Bruker SHELXTL'
_computing_structure_refinement 'SHELXL-97 (Sheldrick, 1997)'
_computing_structure_solution 'SHELXS-97 (Sheldrick, 1990)'
_diffrn_ambient_temperature 100(2)
_diffrn_measured_fraction_theta_full 0.988
_diffrn_measured_fraction_theta_max 0.988
_diffrn_measurement_device_type 'Bruker APEX-II CCD'
_diffrn_measurement_method '\f and \w scans'
_diffrn_radiation_monochromator graphite
_diffrn_radiation_source 'fine-focus sealed tube'
_diffrn_radiation_type CuK\a
_diffrn_radiation_wavelength 1.54178
_diffrn_reflns_av_R_equivalents 0.0564
_diffrn_reflns_av_unetI/netI 0.0448
_diffrn_reflns_limit_h_max 4
_diffrn_reflns_limit_h_min -5
_diffrn_reflns_limit_k_max 12
_diffrn_reflns_limit_k_min -12
_diffrn_reflns_limit_l_max 22
_diffrn_reflns_limit_l_min -22
_diffrn_reflns_number 22106
_diffrn_reflns_theta_full 61.28
_diffrn_reflns_theta_max 61.28
_diffrn_reflns_theta_min 2.23
_diffrn_standards_number 0
_exptl_absorpt_coefficient_mu 0.501
_exptl_absorpt_correction_T_max 0.9664
_exptl_absorpt_correction_T_min 0.5979
_exptl_absorpt_correction_type multi-scan
_exptl_absorpt_process_details 'SADABS, (Sheldrick 2008)'
_exptl_crystal_colour purple
_exptl_crystal_density_diffrn 1.1920(1)
_exptl_crystal_density_method 'not measured'
_exptl_crystal_description prism
_exptl_crystal_F_000 432.1
_exptl_crystal_recrystallization_method 'slow diffusion of methanol or acetonitrile into a chloroform solution'
_exptl_crystal_size_max 1.00
_exptl_crystal_size_mid 0.10
_exptl_crystal_size_min 0.06
_refine_diff_density_max 0.550
_refine_diff_density_min -0.336
_refine_diff_density_rms 0.066
_refine_ls_extinction_method none
_refine_ls_goodness_of_fit_ref 0.941
_refine_ls_hydrogen_treatment constr
_refine_ls_matrix_type full
_refine_ls_number_parameters 362
_refine_ls_number_reflns 3426
_refine_ls_number_restraints 169
_refine_ls_restrained_S_all 0.920
_refine_ls_R_factor_all 0.1090
_refine_ls_R_factor_gt 0.1023
_refine_ls_shift/su_max 0.032
_refine_ls_shift/su_mean 0.006
_refine_ls_structure_factor_coef Fsqd
_refine_ls_weighting_details 'calc w=1/[\s^2^(Fo^2^)+(0.0756P)^2^+5.8817P] where P=(Fo^2^+2Fc^2^)/3'
_refine_ls_weighting_scheme calc
_refine_ls_wR_factor_gt 0.2577
_refine_ls_wR_factor_ref 0.2621
_reflns_number_gt 3079
_reflns_number_total 3426
_reflns_threshold_expression >2sigma(I)
_cod_data_source_file c4cc07630c2.cif
_cod_data_source_block DAP1
_cod_original_cell_volume 1121.54(11)
_cod_original_sg_symbol_H-M P-1
_cod_database_code 7116368
_publcif_datablock.id {59b04797-4b41-4aed-a57d-fb7a38fe1fbc}

loop_
_symmetry_equiv_pos_as_xyz
'x, y, z'
'-x, -y, -z'

loop_
_atom_site_label
_atom_site_type_symbol
_atom_site_fract_x
_atom_site_fract_y
_atom_site_fract_z
_atom_site_U_iso_or_equiv
_atom_site_adp_type
_atom_site_occupancy
_atom_site_symmetry_multiplicity
_atom_site_calc_flag
_atom_site_refinement_flags
_atom_site_disorder_assembly
_atom_site_disorder_group
C1 C -0.0152(8) 0.0115(3) 1.0354(2) 0.0272(9) Uani 1 1 d . . .
C2 C 0.1527(7) 0.1001(3) 1.0653(2) 0.0253(9) Uani 1 1 d . A .
C3 C 0.3239(8) 0.1392(3) 1.0108(2) 0.0275(9) Uani 1 1 d . . .
C4 C 0.5289(8) 0.2223(4) 1.0139(2) 0.0289(9) Uani 1 1 d . . .
H4A H 0.5868 0.2651 1.0559 0.035 Uiso 1 1 calc R . .
C5 C 0.6594(8) 0.2460(3) 0.95353(19) 0.0249(9) Uani 1 1 d . . .
C6 C 0.8772(7) 0.3286(3) 0.95523(19) 0.0254(9) Uani 1 1 d . . .
H6A H 0.9447 0.3671 0.9976 0.030 Uiso 1 1 calc R . .
C7 C 1.0000(7) 0.3568(3) 0.8968(2) 0.0246(9) Uani 1 1 d . . .
C8 C 1.2233(8) 0.4420(3) 0.8977(2) 0.0339(10) Uani 1 1 d . . .
H8A H 1.2972 0.4799 0.9397 0.041 Uiso 1 1 calc R . .
C9 C 1.3309(9) 0.4694(4) 0.8393(3) 0.0435(12) Uani 1 1 d . . .
H9A H 1.4768 0.5272 0.8408 0.052 Uiso 1 1 calc R . .
C10 C 1.2272(10) 0.4125(4) 0.7763(2) 0.0445(12) Uani 1 1 d . . .
H10A H 1.3036 0.4326 0.7359 0.053 Uiso 1 1 calc R . .
C11 C 1.0203(9) 0.3297(4) 0.7734(2) 0.0360(10) Uani 1 1 d . . .
H11A H 0.9542 0.2915 0.7308 0.043 Uiso 1 1 calc R . .
C12 C 0.9004(8) 0.2994(3) 0.8332(2) 0.0261(9) Uani 1 1 d . . .
C13 C 0.6863(8) 0.2137(3) 0.8313(2) 0.0296(9) Uani 1 1 d . . .
H13A H 0.6220 0.1740 0.7889 0.036 Uiso 1 1 calc R . .
C14 C 0.5649(8) 0.1850(3) 0.8895(2) 0.0254(9) Uani 1 1 d . . .
C15 C 0.3469(8) 0.0961(3) 0.8881(2) 0.0295(9) Uani 1 1 d . . .
H15A H 0.2805 0.0542 0.8465 0.035 Uiso 1 1 calc R . .
C16 C 0.2351(7) 0.0722(3) 0.9480(2) 0.0273(9) Uani 1 1 d . . .
C17 C 0.1683(8) 0.1532(4) 1.1361(2) 0.0290(9) Uani 1 1 d U . .
C20 C 0.2040(14) 0.2664(4) 1.2690(2) 0.0610(17) Uani 1 1 d U . .
C18 C 0.4221(19) 0.1852(8) 1.1702(4) 0.037(2) Uani 0.493(5) 1 d PU A 1
H18A H 0.5829 0.1703 1.1479 0.044 Uiso 0.493(5) 1 calc PR A 1
C19 C 0.437(2) 0.2372(9) 1.2348(5) 0.053(2) Uani 0.493(5) 1 d PU A 1
H19A H 0.6085 0.2544 1.2575 0.064 Uiso 0.493(5) 1 calc PR A 1
C21 C -0.040(3) 0.2298(8) 1.2359(5) 0.052(2) Uani 0.493(5) 1 d PU A 1
H21A H -0.2016 0.2417 1.2586 0.063 Uiso 0.493(5) 1 calc PR A 1
C22 C -0.0564(18) 0.1759(7) 1.1701(4) 0.0327(19) Uani 0.493(5) 1 d PU A 1
H22A H -0.2285 0.1544 1.1484 0.039 Uiso 0.493(5) 1 calc PR A 1
C18A C 0.1559(14) 0.2774(7) 1.1473(4) 0.0278(17) Uani 0.507(5) 1 d PU A 2
H18B H 0.1338 0.3227 1.1100 0.033 Uiso 0.507(5) 1 calc PR A 2
C19A C 0.1759(17) 0.3325(7) 1.2123(4) 0.035(2) Uani 0.507(5) 1 d PU A 2
H19B H 0.1708 0.4160 1.2194 0.042 Uiso 0.507(5) 1 calc PR A 2
C21A C 0.195(2) 0.1485(8) 1.2589(5) 0.049(3) Uani 0.507(5) 1 d PU A 2
H21B H 0.2008 0.1031 1.2965 0.059 Uiso 0.507(5) 1 calc PR A 2
C22A C 0.1762(15) 0.0916(7) 1.1931(4) 0.0313(18) Uani 0.507(5) 1 d PU A 2
H22B H 0.1687 0.0077 1.1871 0.038 Uiso 0.507(5) 1 calc PR A 2
C23 C 0.1205(19) 0.3350(7) 1.3375(4) 0.0301(10) Uani 0.493(5) 1 d PD A 1
H23A H -0.0777 0.3396 1.3360 0.036 Uiso 0.493(5) 1 calc PR A 1
H23B H 0.1715 0.2896 1.3756 0.036 Uiso 0.493(5) 1 calc PR A 1
C23A C 0.3091(18) 0.3216(7) 1.3409(4) 0.0301(10) Uani 0.51 1 d P A 2
H23C H 0.2475 0.2709 1.3754 0.036 Uiso 0.507(5) 1 calc PR A 2
H23D H 0.5086 0.3285 1.3438 0.036 Uiso 0.507(5) 1 calc PR A 2
C24 C 0.253(4) 0.4601(15) 1.3506(11) 0.0301(10) Uani 0.493(5) 1 d PD A 1
H24A H 0.4512 0.4557 1.3518 0.036 Uiso 0.493(5) 1 calc PR A 1
H24B H 0.2009 0.5057 1.3128 0.036 Uiso 0.493(5) 1 calc PR A 1
C25 C 0.175(2) 0.5249(9) 1.4161(5) 0.0301(10) Uani 0.493(5) 1 d P A 1
H25A H -0.0233 0.5276 1.4147 0.036 Uiso 0.493(5) 1 calc PR A 1
H25B H 0.2278 0.4784 1.4535 0.036 Uiso 0.493(5) 1 calc PR A 1
C26 C 0.297(2) 0.6493(10) 1.4321(6) 0.0301(10) Uani 0.493(5) 1 d PU A 1
H26A H 0.2580 0.6942 1.3930 0.036 Uiso 0.493(5) 1 calc PR A 1
H26B H 0.4953 0.6462 1.4376 0.036 Uiso 0.493(5) 1 calc PR A 1
C27 C 0.200(2) 0.7159(10) 1.4944(5) 0.0301(10) Uani 0.493(5) 1 d PU A 1
H27A H 0.0120 0.6828 1.4949 0.036 Uiso 0.493(5) 1 calc PR A 1
H27B H 0.2984 0.6802 1.5309 0.036 Uiso 0.493(5) 1 calc PR A 1
C28 C 0.183(2) 0.8138(8) 1.5189(5) 0.0301(10) Uani 0.493(5) 1 d PU A 1
H28A H 0.0958 0.8523 1.4844 0.036 Uiso 0.493(5) 1 calc PR A 1
C29 C 0.227(3) 0.9013(14) 1.5732(8) 0.029(3) Uani 0.493(5) 1 d P A 1
H29A H 0.3442 0.8673 1.6040 0.035 Uiso 0.493(5) 1 calc PR A 1
C30 C 0.192(3) 0.9989(10) 1.6015(5) 0.040(3) Uani 0.493(5) 1 d P A 1
H30A H 0.0023 0.9948 1.6141 0.048 Uiso 0.493(5) 1 calc PR A 1
H30B H 0.2012 1.0530 1.5656 0.048 Uiso 0.493(5) 1 calc PR A 1
C31 C 0.357(4) 1.0687(18) 1.6656(10) 0.055(5) Uani 0.493(5) 1 d P A 1
H31A H 0.2804 1.1452 1.6764 0.083 Uiso 0.493(5) 1 calc PR A 1
H31B H 0.5462 1.0812 1.6553 0.083 Uiso 0.493(5) 1 calc PR A 1
H31C H 0.3449 1.0223 1.7044 0.083 Uiso 0.493(5) 1 calc PR A 1
C24A C 0.199(3) 0.4421(12) 1.3529(9) 0.028(3) Uani 0.507(5) 1 d P A 2
H24C H 0.0006 0.4333 1.3532 0.033 Uiso 0.507(5) 1 calc PR A 2
H24D H 0.2460 0.4888 1.3152 0.033 Uiso 0.507(5) 1 calc PR A 2
C25A C 0.311(2) 0.5094(8) 1.4198(4) 0.031(2) Uani 0.507(5) 1 d P A 2
H25C H 0.2754 0.4603 1.4571 0.037 Uiso 0.507(5) 1 calc PR A 2
H25D H 0.5088 0.5229 1.4182 0.037 Uiso 0.507(5) 1 calc PR A 2
C26A C 0.185(2) 0.6294(8) 1.4344(5) 0.031(2) Uani 0.507(5) 1 d PU A 2
H26C H 0.2044 0.6757 1.3952 0.037 Uiso 0.507(5) 1 calc PR A 2
H26D H -0.0101 0.6158 1.4408 0.037 Uiso 0.507(5) 1 calc PR A 2
C27A C 0.322(2) 0.7000(8) 1.4981(5) 0.035(2) Uani 0.507(5) 1 d PU A 2
H27C H 0.2408 0.6666 1.5370 0.042 Uiso 0.507(5) 1 calc PR A 2
H27D H 0.5122 0.6792 1.4993 0.042 Uiso 0.507(5) 1 calc PR A 2
C28A C 0.328(2) 0.8356(8) 1.5140(4) 0.036(2) Uani 0.507(5) 1 d PU A 2
H28B H 0.4878 0.8689 1.4930 0.044 Uiso 0.507(5) 1 calc PR A 2
H28C H 0.1676 0.8630 1.4904 0.044 Uiso 0.507(5) 1 calc PR A 2
C29A C 0.335(4) 0.8880(17) 1.5817(9) 0.048(5) Uani 0.507(5) 1 d P A 2
H29B H 0.4943 0.8600 1.6058 0.058 Uiso 0.507(5) 1 calc PR A 2
H29C H 0.1740 0.8562 1.6027 0.058 Uiso 0.507(5) 1 calc PR A 2
C30A C 0.346(3) 1.0236(9) 1.5960(5) 0.044(3) Uani 0.507(5) 1 d P A 2
H30C H 0.5375 1.0508 1.5938 0.053 Uiso 0.507(5) 1 calc PR A 2
H30D H 0.2490 1.0525 1.5569 0.053 Uiso 0.507(5) 1 calc PR A 2
C31A C 0.251(3) 1.0879(15) 1.6552(9) 0.044(4) Uani 0.507(5) 1 d P A 2
H31D H 0.2950 1.1725 1.6541 0.066 Uiso 0.507(5) 1 calc PR A 2
H31E H 0.3378 1.0612 1.6958 0.066 Uiso 0.507(5) 1 calc PR A 2
H31F H 0.0552 1.0736 1.6561 0.066 Uiso 0.507(5) 1 calc PR A 2

loop_
_atom_site_aniso_label
_atom_site_aniso_U_11
_atom_site_aniso_U_22
_atom_site_aniso_U_33
_atom_site_aniso_U_23
_atom_site_aniso_U_13
_atom_site_aniso_U_12
C1 0.026(2) 0.025(2) 0.029(2) -0.0076(16) -0.0084(16) 0.0146(17)
C2 0.0149(19) 0.028(2) 0.033(2) 0.0017(17) -0.0006(16) 0.0104(16)
C3 0.023(2) 0.025(2) 0.035(2) 0.0042(17) 0.0018(16) 0.0104(17)
C4 0.026(2) 0.030(2) 0.032(2) 0.0027(17) 0.0023(17) 0.0113(17)
C5 0.024(2) 0.023(2) 0.028(2) 0.0027(16) 0.0001(16) 0.0097(16)
C6 0.022(2) 0.024(2) 0.030(2) -0.0058(16) -0.0012(16) 0.0083(16)
C7 0.0167(19) 0.0178(18) 0.040(2) 0.0008(16) -0.0005(16) 0.0096(15)
C8 0.026(2) 0.020(2) 0.054(3) -0.0026(18) -0.0016(19) 0.0055(17)
C9 0.032(2) 0.027(2) 0.074(3) 0.013(2) 0.012(2) 0.0006(19)
C10 0.046(3) 0.043(3) 0.048(3) 0.020(2) 0.006(2) 0.008(2)
C11 0.034(2) 0.041(2) 0.035(2) 0.0112(19) 0.0010(18) 0.010(2)
C12 0.026(2) 0.023(2) 0.031(2) 0.0050(16) 0.0014(16) 0.0091(16)
C13 0.034(2) 0.026(2) 0.028(2) -0.0031(16) -0.0050(17) 0.0067(17)
C14 0.023(2) 0.0190(19) 0.034(2) 0.0018(16) -0.0016(16) 0.0024(15)
C15 0.025(2) 0.021(2) 0.041(2) -0.0047(17) -0.0046(17) 0.0076(16)
C16 0.0149(19) 0.022(2) 0.048(2) 0.0085(17) 0.0061(17) 0.0114(15)
C17 0.025(2) 0.030(2) 0.030(2) -0.0055(16) -0.0040(16) 0.0052(17)
C20 0.124(5) 0.030(2) 0.024(2) -0.0056(19) 0.012(3) -0.032(3)
C18 0.038(4) 0.040(5) 0.032(4) 0.017(4) -0.007(3) -0.008(4)
C19 0.082(6) 0.042(5) 0.031(4) 0.017(4) -0.031(4) -0.032(5)
C21 0.097(6) 0.020(4) 0.040(5) -0.003(4) 0.035(5) -0.009(5)
C22 0.039(4) 0.021(4) 0.037(4) -0.003(3) 0.010(3) -0.002(4)
C18A 0.015(4) 0.038(4) 0.030(4) -0.004(3) 0.002(3) 0.005(3)
C19A 0.038(5) 0.028(4) 0.037(4) -0.008(3) 0.011(4) -0.011(4)
C21A 0.083(7) 0.028(4) 0.032(4) -0.003(3) 0.015(5) -0.026(5)
C22A 0.022(4) 0.026(4) 0.044(4) -0.011(3) 0.008(3) -0.002(3)
C23 0.036(2) 0.029(2) 0.0250(19) -0.0002(14) 0.002(2) 0.002(2)
C23A 0.036(2) 0.029(2) 0.0250(19) -0.0002(14) 0.002(2) 0.002(2)
C24 0.036(2) 0.029(2) 0.0250(19) -0.0002(14) 0.002(2) 0.002(2)
C25 0.036(2) 0.029(2) 0.0250(19) -0.0002(14) 0.002(2) 0.002(2)
C26 0.036(2) 0.029(2) 0.0250(19) -0.0002(14) 0.002(2) 0.002(2)
C27 0.036(2) 0.029(2) 0.0250(19) -0.0002(14) 0.002(2) 0.002(2)
C28 0.036(2) 0.029(2) 0.0250(19) -0.0002(14) 0.002(2) 0.002(2)
C29 0.046(9) 0.026(7) 0.014(6) 0.007(5) -0.007(6) -0.012(6)
C30 0.047(7) 0.039(7) 0.033(5) -0.006(5) 0.007(5) -0.005(6)
C31 0.068(12) 0.050(8) 0.042(8) -0.015(6) -0.025(8) 0.005(9)
C24A 0.032(8) 0.027(6) 0.023(4) 0.001(5) 0.003(5) 0.000(4)
C25A 0.032(5) 0.029(4) 0.031(5) 0.001(3) -0.002(4) 0.005(4)
C26A 0.036(6) 0.028(5) 0.028(4) -0.002(4) 0.001(4) -0.006(4)
C27A 0.049(6) 0.027(5) 0.028(5) 0.000(3) -0.004(5) 0.010(5)
C28A 0.042(6) 0.031(5) 0.036(5) 0.002(4) 0.012(4) 0.000(4)
C29A 0.077(13) 0.036(7) 0.027(6) 0.002(5) -0.035(8) -0.003(8)
C30A 0.059(8) 0.029(6) 0.042(6) -0.006(4) 0.005(6) -0.002(5)
C31A 0.050(9) 0.040(7) 0.037(8) -0.007(5) -0.006(7) -0.010(7)

loop_
_atom_type_symbol
_atom_type_description
_atom_type_scat_dispersion_real
_atom_type_scat_dispersion_imag
_atom_type_scat_source
C C 0.0181 0.0091 'International Tables Vol C Tables 4.2.6.8 and 6.1.1.4'
H H 0.0000 0.0000 'International Tables Vol C Tables 4.2.6.8 and 6.1.1.4'

loop_
_geom_angle_atom_site_label_1
_geom_angle_atom_site_label_2
_geom_angle_atom_site_label_3
_geom_angle
_geom_angle_site_symmetry_1
_geom_angle_site_symmetry_3
C2 C1 C1 113.5(5) . 2_557
C2 C1 C16 140.3(4) . 2_557
C1 C1 C16 106.2(4) 2_557 2_557
C1 C2 C17 128.9(4) . .
C1 C2 C3 105.8(3) . .
C17 C2 C3 125.3(3) . .
C4 C3 C16 121.1(4) . .
C4 C3 C2 130.2(4) . .
C16 C3 C2 108.7(3) . .
C3 C4 C5 119.8(4) . .
C3 C4 H4A 120.1 . .
C5 C4 H4A 120.1 . .
C6 C5 C14 118.5(3) . .
C6 C5 C4 121.3(4) . .
C14 C5 C4 120.2(4) . .
C5 C6 C7 122.3(4) . .
C5 C6 H6A 118.8 . .
C7 C6 H6A 118.8 . .
C6 C7 C12 119.1(4) . .
C6 C7 C8 122.9(4) . .
C12 C7 C8 118.0(4) . .
C9 C8 C7 120.8(4) . .
C9 C8 H8A 119.6 . .
C7 C8 H8A 119.6 . .
C8 C9 C10 120.5(4) . .
C8 C9 H9A 119.7 . .
C10 C9 H9A 119.7 . .
C11 C10 C9 120.5(4) . .
C11 C10 H10A 119.8 . .
C9 C10 H10A 119.8 . .
C10 C11 C12 120.8(4) . .
C10 C11 H11A 119.6 . .
C12 C11 H11A 119.6 . .
C13 C12 C7 118.9(4) . .
C13 C12 C11 121.7(4) . .
C7 C12 C11 119.4(4) . .
C14 C13 C12 122.0(4) . .
C14 C13 H13A 119.0 . .
C12 C13 H13A 119.0 . .
C13 C14 C5 119.2(4) . .
C13 C14 C15 122.4(4) . .
C5 C14 C15 118.4(4) . .
C16 C15 C14 119.4(4) . .
C16 C15 H15A 120.3 . .
C14 C15 H15A 120.3 . .
C15 C16 C3 120.9(4) . .
C15 C16 C1 133.3(4) . 2_557
C3 C16 C1 105.7(3) . 2_557
C22 C17 C22A 72.3(5) . .
C22 C17 C18A 72.2(5) . .
C22A C17 C18A 116.8(5) . .
C22 C17 C18 117.8(6) . .
C22A C17 C18 73.8(5) . .
C18A C17 C18 79.2(5) . .
C22 C17 C2 121.9(5) . .
C22A C17 C2 125.9(4) . .
C18A C17 C2 117.2(5) . .
C18 C17 C2 120.3(5) . .
C21A C20 C21 72.7(7) . .
C21A C20 C19 73.7(7) . .
C21 C20 C19 116.5(6) . .
C21A C20 C19A 119.1(6) . .
C21 C20 C19A 72.8(6) . .
C19 C20 C19A 79.2(6) . .
C21A C20 C23A 115.8(6) . .
C21 C20 C23A 137.6(7) . .
C19 C20 C23A 105.4(7) . .
C19A C20 C23A 123.7(5) . .
C21A C20 C23 122.4(6) . .
C21 C20 C23 103.3(7) . .
C19 C20 C23 140.1(7) . .
C19A C20 C23 113.4(6) . .
C23A C20 C23 35.4(4) . .
C19 C18 C17 120.3(9) . .
C19 C18 H18A 119.8 . .
C17 C18 H18A 119.8 . .
C18 C19 C20 121.9(9) . .
C18 C19 H19A 119.0 . .
C20 C19 H19A 119.0 . .
C20 C21 C22 121.5(9) . .
C20 C21 H21A 119.2 . .
C22 C21 H21A 119.2 . .
C17 C22 C21 121.6(9) . .
C17 C22 H22A 119.2 . .
C21 C22 H22A 119.2 . .
C19A C18A C17 119.9(7) . .
C19A C18A H18B 120.0 . .
C17 C18A H18B 120.0 . .
C18A C19A C20 121.1(7) . .
C18A C19A H19B 119.5 . .
C20 C19A H19B 119.5 . .
C20 C21A C22A 120.1(8) . .
C20 C21A H21B 119.9 . .
C22A C21A H21B 119.9 . .
C17 C22A C21A 122.6(7) . .
C17 C22A H22B 118.7 . .
C21A C22A H22B 118.7 . .
C24 C23 C20 113.0(10) . .
C24 C23 H23A 109.0 . .
C20 C23 H23A 109.0 . .
C24 C23 H23B 109.0 . .
C20 C23 H23B 109.0 . .
H23A C23 H23B 107.8 . .
C24A C23A C20 107.9(9) . .
C24A C23A H23C 110.1 . .
C20 C23A H23C 110.1 . .
C24A C23A H23D 110.1 . .
C20 C23A H23D 110.1 . .
H23C C23A H23D 108.4 . .
C25 C24 C23 113.0(13) . .
C25 C24 H24A 109.0 . .
C23 C24 H24A 109.0 . .
C25 C24 H24B 109.0 . .
C23 C24 H24B 109.0 . .
H24A C24 H24B 107.8 . .
C26 C25 C24 115.9(10) . .
C26 C25 H25A 108.3 . .
C24 C25 H25A 108.3 . .
C26 C25 H25B 108.3 . .
C24 C25 H25B 108.3 . .
H25A C25 H25B 107.4 . .
C25 C26 C27 115.2(10) . .
C25 C26 H26A 108.5 . .
C27 C26 H26A 108.5 . .
C25 C26 H26B 108.5 . .
C27 C26 H26B 108.5 . .
H26A C26 H26B 107.5 . .
C28 C27 C26 140.4(11) . .
C28 C27 H27A 101.9 . .
C26 C27 H27A 101.9 . .
C28 C27 H27B 101.9 . .
C26 C27 H27B 101.9 . .
H27A C27 H27B 104.7 . .
C27 C28 C29 151.0(11) . .
C27 C28 H28A 104.5 . .
C29 C28 H28A 104.5 . .
C30 C29 C28 151.9(13) . .
C30 C29 H29A 104.0 . .
C28 C29 H29A 104.0 . .
C29 C30 C31 128.8(13) . .
C29 C30 H30A 105.1 . .
C31 C30 H30A 105.1 . .
C29 C30 H30B 105.1 . .
C31 C30 H30B 105.1 . .
H30A C30 H30B 105.9 . .
C30 C31 H31A 109.5 . .
C30 C31 H31B 109.5 . .
H31A C31 H31B 109.5 . .
C30 C31 H31C 109.5 . .
H31A C31 H31C 109.5 . .
H31B C31 H31C 109.5 . .
C23A C24A C25A 112.4(12) . .
C23A C24A H24C 109.1 . .
C25A C24A H24C 109.1 . .
C23A C24A H24D 109.1 . .
C25A C24A H24D 109.1 . .
H24C C24A H24D 107.9 . .
C26A C25A C24A 112.4(10) . .
C26A C25A H25C 109.1 . .
C24A C25A H25C 109.1 . .
C26A C25A H25D 109.1 . .
C24A C25A H25D 109.1 . .
H25C C25A H25D 107.9 . .
C27A C26A C25A 111.0(8) . .
C27A C26A H26C 109.4 . .
C25A C26A H26C 109.4 . .
C27A C26A H26D 109.5 . .
C25A C26A H26D 109.4 . .
H26C C26A H26D 108.0 . .
C28A C27A C26A 125.3(8) . .
C28A C27A H27C 106.0 . .
C26A C27A H27C 106.0 . .
C28A C27A H27D 106.0 . .
C26A C27A H27D 106.0 . .
H27C C27A H27D 106.3 . .
C29A C28A C27A 120.8(10) . .
C29A C28A H28B 107.1 . .
C27A C28A H28B 107.1 . .
C29A C28A H28C 107.1 . .
C27A C28A H28C 107.1 . .
H28B C28A H28C 106.8 . .
C28A C29A C30A 119.5(13) . .
C28A C29A H29B 107.4 . .
C30A C29A H29B 107.4 . .
C28A C29A H29C 107.4 . .
C30A C29A H29C 107.4 . .
H29B C29A H29C 107.0 . .
C31A C30A C29A 125.3(14) . .
C31A C30A H30C 106.0 . .
C29A C30A H30C 106.0 . .
C31A C30A H30D 106.0 . .
C29A C30A H30D 106.0 . .
H30C C30A H30D 106.3 . .
C30A C31A H31D 109.5 . .
C30A C31A H31E 109.5 . .
H31D C31A H31E 109.5 . .
C30A C31A H31F 109.5 . .
H31D C31A H31F 109.5 . .
H31E C31A H31F 109.5 . .

loop_
_geom_bond_atom_site_label_1
_geom_bond_atom_site_label_2
_geom_bond_distance
_geom_bond_site_symmetry_2
C1 C2 1.347(6) .
C1 C1 1.428(8) 2_557
C1 C16 1.482(6) 2_557
C2 C17 1.477(5) .
C2 C3 1.497(6) .
C3 C4 1.348(6) .
C3 C16 1.438(6) .
C4 C5 1.435(6) .
C4 H4A 0.9500 .
C5 C6 1.392(6) .
C5 C14 1.437(5) .
C6 C7 1.398(6) .
C6 H6A 0.9500 .
C7 C12 1.421(6) .
C7 C8 1.433(6) .
C8 C9 1.361(7) .
C8 H8A 0.9500 .
C9 C10 1.415(7) .
C9 H9A 0.9500 .
C10 C11 1.352(7) .
C10 H10A 0.9500 .
C11 C12 1.423(6) .
C11 H11A 0.9500 .
C12 C13 1.401(6) .
C13 C14 1.391(6) .
C13 H13A 0.9500 .
C14 C15 1.441(5) .
C15 C16 1.385(6) .
C15 H15A 0.9500 .
C16 C1 1.482(6) 2_557
C17 C22 1.360(9) .
C17 C22A 1.392(10) .
C17 C18A 1.416(9) .
C17 C18 1.417(10) .
C20 C21A 1.337(11) .
C20 C21 1.380(14) .
C20 C19 1.411(14) .
C20 C19A 1.422(10) .
C20 C23A 1.561(9) .
C20 C23 1.591(9) .
C18 C19 1.360(13) .
C18 H18A 0.9500 .
C19 H19A 0.9500 .
C21 C22 1.388(13) .
C21 H21A 0.9500 .
C22 H22A 0.9500 .
C18A C19A 1.381(11) .
C18A H18B 0.9500 .
C19A H19B 0.9500 .
C21A C22A 1.402(12) .
C21A H21B 0.9500 .
C22A H22B 0.9500 .
C23 C24 1.530(15) .
C23 H23A 0.9900 .
C23 H23B 0.9900 .
C23A C24A 1.508(19) .
C23A H23C 0.9900 .
C23A H23D 0.9900 .
C24 C25 1.51(2) .
C24 H24A 0.9900 .
C24 H24B 0.9900 .
C25 C26 1.510(15) .
C25 H25A 0.9900 .
C25 H25B 0.9900 .
C26 C27 1.505(15) .
C26 H26A 0.9900 .
C26 H26B 0.9900 .
C27 C28 1.182(14) .
C27 H27A 0.9900 .
C27 H27B 0.9900 .
C28 C29 1.399(19) .
C28 H28A 0.9500 .
C29 C30 1.22(2) .
C29 H29A 0.9500 .
C30 C31 1.60(2) .
C30 H30A 0.9900 .
C30 H30B 0.9900 .
C31 H31A 0.9800 .
C31 H31B 0.9800 .
C31 H31C 0.9800 .
C24A C25A 1.534(19) .
C24A H24C 0.9900 .
C24A H24D 0.9900 .
C25A C26A 1.545(14) .
C25A H25C 0.9900 .
C25A H25D 0.9900 .
C26A C27A 1.544(14) .
C26A H26C 0.9900 .
C26A H26D 0.9900 .
C27A C28A 1.545(13) .
C27A H27C 0.9900 .
C27A H27D 0.9900 .
C28A C29A 1.42(2) .
C28A H28B 0.9900 .
C28A H28C 0.9900 .
C29A C30A 1.54(2) .
C29A H29B 0.9900 .
C29A H29C 0.9900 .
C30A C31A 1.44(2) .
C30A H30C 0.9900 .
C30A H30D 0.9900 .
C31A H31D 0.9800 .
C31A H31E 0.9800 .
C31A H31F 0.9800 .

loop_
_geom_torsion_atom_site_label_1
_geom_torsion_atom_site_label_2
_geom_torsion_atom_site_label_3
_geom_torsion_atom_site_label_4
_geom_torsion
_geom_torsion_site_symmetry_1
_geom_torsion_site_symmetry_4
C1 C1 C2 C17 175.9(4) 2_557 .
C16 C1 C2 C17 -2.1(8) 2_557 .
C1 C1 C2 C3 -2.6(5) 2_557 .
C16 C1 C2 C3 179.4(4) 2_557 .
C1 C2 C3 C4 -177.8(4) . .
C17 C2 C3 C4 3.7(6) . .
C1 C2 C3 C16 2.9(4) . .
C17 C2 C3 C16 -175.7(3) . .
C16 C3 C4 C5 0.8(6) . .
C2 C3 C4 C5 -178.5(3) . .
C3 C4 C5 C6 -177.9(4) . .
C3 C4 C5 C14 2.7(5) . .
C14 C5 C6 C7 2.3(5) . .
C4 C5 C6 C7 -177.1(3) . .
C5 C6 C7 C12 -0.2(5) . .
C5 C6 C7 C8 179.7(3) . .
C6 C7 C8 C9 -177.9(4) . .
C12 C7 C8 C9 1.9(6) . .
C7 C8 C9 C10 -1.2(6) . .
C8 C9 C10 C11 -0.2(7) . .
C9 C10 C11 C12 0.8(7) . .
C6 C7 C12 C13 -1.7(5) . .
C8 C7 C12 C13 178.5(3) . .
C6 C7 C12 C11 178.5(3) . .
C8 C7 C12 C11 -1.3(5) . .
C10 C11 C12 C13 -179.8(4) . .
C10 C11 C12 C7 0.0(6) . .
C7 C12 C13 C14 1.3(6) . .
C11 C12 C13 C14 -178.8(4) . .
C12 C13 C14 C5 0.8(6) . .
C12 C13 C14 C15 -179.2(4) . .
C6 C5 C14 C13 -2.5(5) . .
C4 C5 C14 C13 176.9(3) . .
C6 C5 C14 C15 177.4(3) . .
C4 C5 C14 C15 -3.2(5) . .
C13 C14 C15 C16 -179.9(4) . .
C5 C14 C15 C16 0.1(5) . .
C14 C15 C16 C3 3.3(5) . .
C14 C15 C16 C1 -179.9(4) . 2_557
C4 C3 C16 C15 -3.9(6) . .
C2 C3 C16 C15 175.5(3) . .
C4 C3 C16 C1 178.5(3) . 2_557
C2 C3 C16 C1 -2.1(4) . 2_557
C1 C2 C17 C22 -41.6(7) . .
C3 C2 C17 C22 136.6(5) . .
C1 C2 C17 C22A 48.7(7) . .
C3 C2 C17 C22A -133.0(5) . .
C1 C2 C17 C18A -126.7(5) . .
C3 C2 C17 C18A 51.5(6) . .
C1 C2 C17 C18 140.2(5) . .
C3 C2 C17 C18 -41.6(7) . .
C22 C17 C18 C19 -0.2(11) . .
C22A C17 C18 C19 -59.4(8) . .
C18A C17 C18 C19 62.8(8) . .
C2 C17 C18 C19 178.1(7) . .
C17 C18 C19 C20 -3.1(13) . .
C21A C20 C19 C18 66.2(9) . .
C21 C20 C19 C18 5.8(12) . .
C19A C20 C19 C18 -58.7(9) . .
C23A C20 C19 C18 179.1(8) . .
C23 C20 C19 C18 -172.3(8) . .
C21A C20 C21 C22 -66.3(9) . .
C19 C20 C21 C22 -5.3(12) . .
C19A C20 C21 C22 62.8(9) . .
C23A C20 C21 C22 -175.8(8) . .
C23 C20 C21 C22 173.5(8) . .
C22A C17 C22 C21 60.7(8) . .
C18A C17 C22 C21 -66.2(8) . .
C18 C17 C22 C21 0.7(11) . .
C2 C17 C22 C21 -177.6(7) . .
C20 C21 C22 C17 2.2(13) . .
C22 C17 C18A C19A 64.3(8) . .
C22A C17 C18A C19A 5.7(9) . .
C18 C17 C18A C19A -59.9(8) . .
C2 C17 C18A C19A -178.5(6) . .
C17 C18A C19A C20 -1.2(11) . .
C21A C20 C19A C18A -4.0(13) . .
C21 C20 C19A C18A -62.0(9) . .
C19 C20 C19A C18A 60.3(8) . .
C23A C20 C19A C18A 161.7(8) . .
C23 C20 C19A C18A -159.4(7) . .
C21 C20 C21A C22A 62.5(10) . .
C19 C20 C21A C22A -62.9(10) . .
C19A C20 C21A C22A 4.3(14) . .
C23A C20 C21A C22A -162.4(8) . .
C23 C20 C21A C22A 157.5(8) . .
C22 C17 C22A C21A -64.0(9) . .
C18A C17 C22A C21A -5.4(10) . .
C18 C17 C22A C21A 63.1(9) . .
C2 C17 C22A C21A 179.1(7) . .
C20 C21A C22A C17 0.4(14) . .
C21A C20 C23 C24 155.6(13) . .
C21 C20 C23 C24 -126.7(12) . .
C19 C20 C23 C24 51.5(15) . .
C19A C20 C23 C24 -49.9(13) . .
C23A C20 C23 C24 65.8(13) . .
C21A C20 C23A C24A -156.4(9) . .
C21 C20 C23A C24A -64.2(11) . .
C19 C20 C23A C24A 124.6(8) . .
C19A C20 C23A C24A 37.5(11) . .
C23 C20 C23A C24A -45.9(8) . .
C20 C23 C24 C25 -179.5(12) . .
C23 C24 C25 C26 -179.6(12) . .
C24 C25 C26 C27 175.2(13) . .
C25 C26 C27 C28 -158.1(15) . .
C26 C27 C28 C29 -128(2) . .
C27 C28 C29 C30 -169(3) . .
C28 C29 C30 C31 -166(3) . .
C20 C23A C24A C25A -174.8(8) . .
C23A C24A C25A C26A -176.2(8) . .
C24A C25A C26A C27A -174.3(8) . .
C25A C26A C27A C28A 156.4(9) . .
C26A C27A C28A C29A 149.2(13) . .
C27A C28A C29A C30A 179.1(12) . .
C28A C29A C30A C31A 154.2(15) . .
